data_1556031
loop_
_publ_author_name
'Jeran, Marko'
'Cotman, Andrej Emanuel'
'Stephan, Michel'
'Mohar, Barbara'

_publ_section_title
;
 Stereopure Functionalized Benzosultams via Ruthenium(II)-Catalyzed
 Dynamic Kinetic Resolution-Asymmetric Transfer Hydrogenation.
;
_journal_issue 8
_journal_name_full 'Organic letters'
_journal_page_first 2042
_journal_page_last 2045
_journal_paper_doi 10.1021/acs.orglett.7b00670
_journal_volume 19
_journal_year 2017
_chemical_formula_sum 'C14 H9 N O3 S'
_chemical_formula_weight 271.28
_chemical_name_systematic
; 
3-benzoyl-1,1-dioxo-1,2-benzothiazolidine 
;
_space_group_IT_number 14
_space_group_name_Hall '-P 2ybc'
_space_group_name_H-M_alt 'P 1 21/c 1'
_symmetry_cell_setting monoclinic
_symmetry_space_group_name_H-M 'P 1 21/c 1'
_atom_sites_solution_hydrogens geom
_atom_sites_solution_primary direct
_atom_sites_solution_secondary difmap
_audit_creation_method SHELXL-97
_cell_angle_alpha 90.00
_cell_angle_beta 106.121(4)
_cell_angle_gamma 90.00
_cell_formula_units_Z 4
_cell_length_a 12.0277(5)
_cell_length_b 13.0209(4)
_cell_length_c 8.1447(3)
_cell_measurement_reflns_used 5343
_cell_measurement_temperature 150(2)
_cell_measurement_theta_max 29.6800
_cell_measurement_theta_min 3.1070
_cell_volume 1225.40(8)
_computing_cell_refinement 'CrysAlis PRO (Agilent, 2011)'
_computing_data_collection 'CrysAlis PRO (Agilent, 2011)'
_computing_data_reduction 'CrysAlis PRO (Agilent, 2011)'
_computing_molecular_graphics 'ORTEP3 for Windows (Farrugia, 1997)'
_computing_publication_material
;
SHELXL-97 (Sheldrick, 1997), PLATON (Spek, 2003)
;
_computing_structure_refinement 'SHELX-97 (Sheldrick, 2008)'
_computing_structure_solution 'SHELX-97 (Sheldrick, 2008)'
_diffrn_ambient_temperature 150(2)
_diffrn_measured_fraction_theta_full 0.912
_diffrn_measured_fraction_theta_max 0.912
_diffrn_measurement_device_type 'Agilent Supernova Dual/Cu at zero/Atlas'
_diffrn_radiation_monochromator mirror
_diffrn_radiation_source 'SuperNova (Mo) X-ray Source'
_diffrn_radiation_type MoK\a
_diffrn_radiation_wavelength 0.71073
_diffrn_reflns_av_R_equivalents 0.0285
_diffrn_reflns_av_sigmaI/netI 0.0296
_diffrn_reflns_limit_h_max 16
_diffrn_reflns_limit_h_min -17
_diffrn_reflns_limit_k_max 17
_diffrn_reflns_limit_k_min -18
_diffrn_reflns_limit_l_max 11
_diffrn_reflns_limit_l_min -9
_diffrn_reflns_number 12708
_diffrn_reflns_theta_full 30.40
_diffrn_reflns_theta_max 30.40
_diffrn_reflns_theta_min 3.04
_exptl_absorpt_coefficient_mu 0.266
_exptl_absorpt_correction_T_max 0.9764
_exptl_absorpt_correction_T_min 0.9662
_exptl_absorpt_correction_type multi-scan
_exptl_absorpt_process_details '(CrysAlis PRO; Agilent, 2011)'
_exptl_crystal_colour 'light yellow'
_exptl_crystal_density_diffrn 1.470
_exptl_crystal_density_method 'not measured'
_exptl_crystal_description block
_exptl_crystal_F_000 560
_exptl_crystal_size_max 0.13
_exptl_crystal_size_mid 0.10
_exptl_crystal_size_min 0.09
_refine_diff_density_max 0.343
_refine_diff_density_min -0.403
_refine_diff_density_rms 0.056
_refine_ls_extinction_method none
_refine_ls_goodness_of_fit_ref 1.050
_refine_ls_hydrogen_treatment constr
_refine_ls_matrix_type full
_refine_ls_number_parameters 172
_refine_ls_number_reflns 3382
_refine_ls_number_restraints 0
_refine_ls_restrained_S_all 1.050
_refine_ls_R_factor_all 0.0499
_refine_ls_R_factor_gt 0.0377
_refine_ls_shift/su_max 0.001
_refine_ls_shift/su_mean 0.000
_refine_ls_structure_factor_coef Fsqd
_refine_ls_weighting_details 'calc w=1/[\s^2^(Fo^2^)+(0.0307P)^2^+0.7505P] where P=(Fo^2^+2Fc^2^)/3'
_refine_ls_weighting_scheme calc
_refine_ls_wR_factor_gt 0.0823
_refine_ls_wR_factor_ref 0.0917
_reflns_number_gt 2820
_reflns_number_total 3382
_reflns_threshold_expression >2sigma(I)
_cod_data_source_file S1prime.cif
_cod_data_source_block S1
_cod_original_sg_symbol_H-M 'P 21/c'
_cod_database_code 1556031

loop_
_symmetry_equiv_pos_as_xyz
'x, y, z'
'-x, y+1/2, -z+1/2'
'-x, -y, -z'
'x, -y-1/2, z-1/2'

loop_
_atom_site_label
_atom_site_type_symbol
_atom_site_fract_x
_atom_site_fract_y
_atom_site_fract_z
_atom_site_U_iso_or_equiv
_atom_site_adp_type
_atom_site_occupancy
_atom_site_symmetry_multiplicity
_atom_site_calc_flag
_atom_site_refinement_flags
S1 S 0.81751(3) 0.03470(3) 0.08537(5) 0.02039(10) Uani 1 1 d .
O1 O 0.86013(10) -0.00361(8) -0.05029(14) 0.0260(2) Uani 1 1 d .
O2 O 0.75675(10) -0.03427(8) 0.16617(15) 0.0286(3) Uani 1 1 d .
O4 O 0.79089(9) 0.39262(8) 0.03752(15) 0.0301(3) Uani 1 1 d .
N2 N 0.73031(11) 0.13608(9) 0.00826(16) 0.0233(3) Uani 1 1 d .
C3 C 0.77578(12) 0.21852(11) 0.08780(18) 0.0198(3) Uani 1 1 d .
C4 C 0.72276(12) 0.32254(11) 0.02881(18) 0.0215(3) Uani 1 1 d .
C11 C 0.59642(13) 0.33388(12) -0.04515(18) 0.0220(3) Uani 1 1 d .
C12 C 0.51664(14) 0.26344(13) -0.0174(2) 0.0307(4) Uani 1 1 d .
H12 H 0.5419 0.2051 0.0481 0.037 Uiso 1 1 calc R
C13 C 0.39896(15) 0.28073(15) -0.0882(3) 0.0385(4) Uani 1 1 d .
H13 H 0.3452 0.2340 -0.0699 0.046 Uiso 1 1 calc R
C14 C 0.36217(14) 0.36740(15) -0.1858(2) 0.0352(4) Uani 1 1 d .
H14 H 0.2834 0.3789 -0.2327 0.042 Uiso 1 1 calc R
C15 C 0.44125(14) 0.43732(13) -0.2145(2) 0.0309(4) Uani 1 1 d .
H15 H 0.4155 0.4950 -0.2817 0.037 Uiso 1 1 calc R
C16 C 0.55821(14) 0.42177(12) -0.14367(19) 0.0253(3) Uani 1 1 d .
H16 H 0.6114 0.4694 -0.1613 0.030 Uiso 1 1 calc R
C21 C 0.92333(12) 0.10611(11) 0.23450(17) 0.0187(3) Uani 1 1 d .
C22 C 0.88795(12) 0.20826(11) 0.22219(18) 0.0183(3) Uani 1 1 d .
C23 C 0.95601(13) 0.28095(11) 0.32821(18) 0.0210(3) Uani 1 1 d .
H23 H 0.9338 0.3496 0.3226 0.025 Uiso 1 1 calc R
C24 C 1.05863(13) 0.24833(12) 0.44347(19) 0.0246(3) Uani 1 1 d .
H24 H 1.1053 0.2960 0.5159 0.030 Uiso 1 1 calc R
C25 C 1.09273(13) 0.14602(12) 0.45253(19) 0.0249(3) Uani 1 1 d .
H25 H 1.1617 0.1263 0.5306 0.030 Uiso 1 1 calc R
C26 C 1.02491(13) 0.07276(11) 0.34606(19) 0.0223(3) Uani 1 1 d .
H26 H 1.0473 0.0042 0.3502 0.027 Uiso 1 1 calc R

loop_
_atom_site_aniso_label
_atom_site_aniso_U_11
_atom_site_aniso_U_22
_atom_site_aniso_U_33
_atom_site_aniso_U_23
_atom_site_aniso_U_13
_atom_site_aniso_U_12
S1 0.02016(18) 0.01524(16) 0.02401(18) -0.00132(13) 0.00319(14) -0.00096(13)
O1 0.0300(6) 0.0207(5) 0.0269(5) -0.0055(4) 0.0074(5) -0.0014(4)
O2 0.0295(6) 0.0209(5) 0.0354(6) 0.0020(5) 0.0091(5) -0.0046(4)
O4 0.0239(6) 0.0216(5) 0.0402(6) 0.0037(5) 0.0015(5) -0.0026(4)
N2 0.0209(6) 0.0196(6) 0.0266(6) 0.0003(5) 0.0019(5) 0.0009(5)
C3 0.0182(7) 0.0188(6) 0.0228(7) 0.0008(5) 0.0059(6) 0.0009(5)
C4 0.0206(7) 0.0199(7) 0.0227(7) 0.0005(6) 0.0039(6) 0.0015(5)
C11 0.0207(7) 0.0236(7) 0.0210(6) 0.0003(6) 0.0046(6) 0.0031(6)
C12 0.0231(8) 0.0319(8) 0.0363(9) 0.0106(7) 0.0067(7) 0.0034(7)
C13 0.0214(8) 0.0455(11) 0.0477(11) 0.0120(9) 0.0080(8) -0.0002(7)
C14 0.0207(8) 0.0463(10) 0.0347(9) 0.0057(8) 0.0009(7) 0.0083(7)
C15 0.0299(8) 0.0318(8) 0.0274(8) 0.0042(7) 0.0018(7) 0.0099(7)
C16 0.0270(8) 0.0231(7) 0.0248(7) 0.0017(6) 0.0054(6) 0.0031(6)
C21 0.0188(6) 0.0172(6) 0.0198(6) -0.0014(5) 0.0050(5) -0.0004(5)
C22 0.0176(6) 0.0185(6) 0.0187(6) 0.0007(5) 0.0050(5) 0.0014(5)
C23 0.0251(7) 0.0176(6) 0.0207(6) -0.0008(5) 0.0070(6) -0.0006(5)
C24 0.0248(7) 0.0252(7) 0.0217(7) -0.0019(6) 0.0031(6) -0.0050(6)
C25 0.0203(7) 0.0302(8) 0.0215(7) 0.0039(6) 0.0012(6) 0.0015(6)
C26 0.0229(7) 0.0198(7) 0.0243(7) 0.0021(6) 0.0067(6) 0.0042(6)

loop_
_atom_type_symbol
_atom_type_description
_atom_type_scat_dispersion_real
_atom_type_scat_dispersion_imag
_atom_type_scat_source
C C 0.0033 0.0016 'International Tables Vol C Tables 4.2.6.8 and 6.1.1.4'
H H 0.0000 0.0000 'International Tables Vol C Tables 4.2.6.8 and 6.1.1.4'
N N 0.0061 0.0033 'International Tables Vol C Tables 4.2.6.8 and 6.1.1.4'
O O 0.0106 0.0060 'International Tables Vol C Tables 4.2.6.8 and 6.1.1.4'
S S 0.1246 0.1234 'International Tables Vol C Tables 4.2.6.8 and 6.1.1.4'

loop_
_geom_angle_atom_site_label_1
_geom_angle_atom_site_label_2
_geom_angle_atom_site_label_3
_geom_angle
O2 S1 O1 118.38(7)
O2 S1 N2 108.50(7)
O1 S1 N2 107.64(7)
O2 S1 C21 112.24(7)
O1 S1 C21 111.80(7)
N2 S1 C21 95.67(6)
C3 N2 S1 109.18(10)
N2 C3 C22 117.67(13)
N2 C3 C4 120.00(13)
C22 C3 C4 121.90(12)
O4 C4 C11 123.29(13)
O4 C4 C3 115.76(13)
C11 C4 C3 120.82(13)
C12 C11 C16 120.05(14)
C12 C11 C4 123.07(14)
C16 C11 C4 116.87(14)
C11 C12 C13 119.66(15)
C11 C12 H12 120.2
C13 C12 H12 120.2
C14 C13 C12 119.85(17)
C14 C13 H13 120.1
C12 C13 H13 120.1
C13 C14 C15 120.67(16)
C13 C14 H14 119.7
C15 C14 H14 119.7
C16 C15 C14 120.15(15)
C16 C15 H15 119.9
C14 C15 H15 119.9
C15 C16 C11 119.61(15)
C15 C16 H16 120.2
C11 C16 H16 120.2
C26 C21 C22 123.18(13)
C26 C21 S1 128.94(11)
C22 C21 S1 107.88(10)
C23 C22 C21 119.49(13)
C23 C22 C3 130.92(13)
C21 C22 C3 109.59(12)
C22 C23 C24 118.12(13)
C22 C23 H23 120.9
C24 C23 H23 120.9
C25 C24 C23 121.41(14)
C25 C24 H24 119.3
C23 C24 H24 119.3
C24 C25 C26 120.72(14)
C24 C25 H25 119.6
C26 C25 H25 119.6
C21 C26 C25 117.08(14)
C21 C26 H26 121.5
C25 C26 H26 121.5

loop_
_geom_bond_atom_site_label_1
_geom_bond_atom_site_label_2
_geom_bond_distance
S1 O2 1.4285(11)
S1 O1 1.4307(11)
S1 N2 1.6945(13)
S1 C21 1.7609(14)
O4 C4 1.2153(18)
N2 C3 1.2940(18)
C3 C22 1.489(2)
C3 C4 1.517(2)
C4 C11 1.478(2)
C11 C12 1.390(2)
C11 C16 1.400(2)
C12 C13 1.390(2)
C12 H12 0.9300
C13 C14 1.380(2)
C13 H13 0.9300
C14 C15 1.383(3)
C14 H14 0.9300
C15 C16 1.379(2)
C15 H15 0.9300
C16 H16 0.9300
C21 C26 1.375(2)
C21 C22 1.3916(19)
C22 C23 1.385(2)
C23 C24 1.393(2)
C23 H23 0.9300
C24 C25 1.390(2)
C24 H24 0.9300
C25 C26 1.391(2)
C25 H25 0.9300
C26 H26 0.9300
